data_7052597
loop_
_publ_author_name
'Costa, Roshinee'
'Schick, Andrew J.'
'Paul, Nathan B.'
'Durfee, William S.'
'Ziegler, Christopher J.'

_publ_section_title
;
 Hydroxybenziphthalocyanines: non-aromatic phthalocyanine analogues
 that exhibit strong UV-visible absorptions
;
_journal_issue 4
_journal_name_full 'New Journal of Chemistry'
_journal_page_first 794
_journal_paper_doi 10.1039/c0nj00500b
_journal_volume 35
_journal_year 2011
_chemical_formula_sum 'C45 H34 N10 O2'
_chemical_formula_weight 746.82
_chemical_name_systematic
; 
 ? 
;
_space_group_IT_number 2
_symmetry_cell_setting triclinic
_symmetry_space_group_name_Hall '-P 1'
_symmetry_space_group_name_H-M 'P -1'
_atom_sites_solution_hydrogens geom
_atom_sites_solution_primary direct
_atom_sites_solution_secondary difmap
_audit_creation_method SHELXL-97
_cell_angle_alpha 114.123(3)
_cell_angle_beta 100.136(4)
_cell_angle_gamma 97.330(4)
_cell_formula_units_Z 2
_cell_length_a 11.751(3)
_cell_length_b 12.885(3)
_cell_length_c 13.632(3)
_cell_measurement_reflns_used 3819
_cell_measurement_temperature 100(2)
_cell_measurement_theta_max 27.07
_cell_measurement_theta_min 2.55
_cell_volume 1808.1(7)
_computing_cell_refinement 'Bruker SMART'
_computing_data_collection 'Bruker SMART'
_computing_data_reduction 'Bruker SAINT'
_computing_molecular_graphics 'Bruker SHELXTL'
_computing_publication_material 'Bruker SHELXTL'
_computing_structure_refinement 'SHELXL-97 (Sheldrick, 1997)'
_computing_structure_solution 'SHELXS-97 (Sheldrick, 1990)'
_diffrn_ambient_temperature 100(2)
_diffrn_measured_fraction_theta_full 0.972
_diffrn_measured_fraction_theta_max 0.972
_diffrn_measurement_device_type 'CCD area detector'
_diffrn_measurement_method 'phi and omega scans'
_diffrn_radiation_monochromator graphite
_diffrn_radiation_source 'fine-focus sealed tube'
_diffrn_radiation_type MoK\a
_diffrn_radiation_wavelength 0.71073
_diffrn_reflns_av_R_equivalents 0.0263
_diffrn_reflns_av_sigmaI/netI 0.0459
_diffrn_reflns_limit_h_max 15
_diffrn_reflns_limit_h_min -15
_diffrn_reflns_limit_k_max 16
_diffrn_reflns_limit_k_min -16
_diffrn_reflns_limit_l_max 17
_diffrn_reflns_limit_l_min -17
_diffrn_reflns_number 15267
_diffrn_reflns_theta_full 27.25
_diffrn_reflns_theta_max 27.25
_diffrn_reflns_theta_min 1.69
_exptl_absorpt_coefficient_mu 0.088
_exptl_absorpt_correction_T_max 0.9912
_exptl_absorpt_correction_T_min 0.9739
_exptl_absorpt_correction_type multi-scan
_exptl_absorpt_process_details 'SADABS (Sheldrick, 2001)'
_exptl_crystal_colour green
_exptl_crystal_density_diffrn 1.372
_exptl_crystal_density_meas ?
_exptl_crystal_density_method 'not measured'
_exptl_crystal_description block
_exptl_crystal_F_000 780
_exptl_crystal_size_max 0.30
_exptl_crystal_size_mid 0.22
_exptl_crystal_size_min 0.10
_refine_diff_density_max 0.871
_refine_diff_density_min -0.249
_refine_diff_density_rms 0.070
_refine_ls_extinction_method none
_refine_ls_goodness_of_fit_ref 1.065
_refine_ls_hydrogen_treatment mixed
_refine_ls_matrix_type full
_refine_ls_number_parameters 526
_refine_ls_number_reflns 7879
_refine_ls_number_restraints 0
_refine_ls_restrained_S_all 1.065
_refine_ls_R_factor_all 0.0889
_refine_ls_R_factor_gt 0.0639
_refine_ls_shift/su_max 0.000
_refine_ls_shift/su_mean 0.000
_refine_ls_structure_factor_coef Fsqd
_refine_ls_weighting_details 'calc w=1/[\s^2^(Fo^2^)+(0.1068P)^2^+0.0000P] where P=(Fo^2^+2Fc^2^)/3'
_refine_ls_weighting_scheme calc
_refine_ls_wR_factor_gt 0.1693
_refine_ls_wR_factor_ref 0.1871
_reflns_number_gt 5606
_reflns_number_total 7879
_reflns_threshold_expression >2sigma(I)
_cod_data_source_file c0nj00500b.txt
_cod_data_source_block 4
_cod_depositor_comments
;
The following automatic conversions were performed:
'_symmetry_cell_setting' value 'Triclinic' changed to 'triclinic'
according to '/home/saulius/struct/CIF-dictionaries/cif_core.dic'
dictionary named 'cif_core.dic' version 2.4.1 from 2010-06-29.

Automatic conversion script
Id: cif_fix_enum 1555 2011-01-17 13:19:09Z saulius 

The following automatic conversions were performed:

'_exptl_crystal_density_meas' value 'not measured' was changed to '?'
- the value is perceived as not measured.

Automatic conversion script
Id: cif_fix_values 3008 2015-01-20 13:52:24Z robertas 
;
_cod_original_cell_volume 1808.0(7)
_cod_original_sg_symbol_H-M P-1
_cod_database_code 7052597

loop_
_symmetry_equiv_pos_as_xyz
'x, y, z'
'-x, -y, -z'

loop_
_atom_site_label
_atom_site_type_symbol
_atom_site_fract_x
_atom_site_fract_y
_atom_site_fract_z
_atom_site_U_iso_or_equiv
_atom_site_adp_type
_atom_site_occupancy
_atom_site_symmetry_multiplicity
_atom_site_calc_flag
_atom_site_refinement_flags
_atom_site_disorder_assembly
_atom_site_disorder_group
C1 C 0.20414(17) 1.09309(17) 1.12847(16) 0.0255(4) Uani 1 1 d . . .
C2 C 0.12271(17) 1.10974(17) 1.20227(16) 0.0268(4) Uani 1 1 d . . .
C3 C 0.11724(19) 1.20123(18) 1.29975(17) 0.0313(5) Uani 1 1 d . . .
H3 H 0.1763 1.2717 1.3347 0.038 Uiso 1 1 calc R . .
C4 C 0.02239(19) 1.18618(19) 1.34454(17) 0.0339(5) Uani 1 1 d . . .
H4 H 0.0174 1.2466 1.4121 0.041 Uiso 1 1 calc R . .
C5 C -0.06601(19) 1.08309(19) 1.29139(17) 0.0329(5) Uani 1 1 d . . .
H5 H -0.1308 1.0752 1.3228 0.039 Uiso 1 1 calc R . .
C6 C -0.06029(18) 0.99232(18) 1.19356(17) 0.0308(5) Uani 1 1 d . . .
H6 H -0.1211 0.9232 1.1567 0.037 Uiso 1 1 calc R . .
C7 C 0.03663(17) 1.00526(17) 1.15099(16) 0.0270(4) Uani 1 1 d . . .
C8 C 0.07296(17) 0.92840(17) 1.05353(16) 0.0266(4) Uani 1 1 d . . .
C9 C 0.04063(17) 0.74953(17) 0.89455(16) 0.0273(4) Uani 1 1 d . . .
C10 C -0.03063(18) 0.63918(17) 0.81711(17) 0.0298(4) Uani 1 1 d . . .
C11 C -0.14139(19) 0.5788(2) 0.8099(2) 0.0386(5) Uani 1 1 d . . .
H11 H -0.1827 0.6096 0.8656 0.046 Uiso 1 1 calc R . .
C12 C -0.1890(2) 0.4717(2) 0.7181(2) 0.0429(6) Uani 1 1 d . . .
H12 H -0.2643 0.4286 0.7112 0.051 Uiso 1 1 calc R . .
C13 C -0.1280(2) 0.4249(2) 0.6342(2) 0.0431(6) Uani 1 1 d . . .
H13 H -0.1634 0.3513 0.5727 0.052 Uiso 1 1 calc R . .
C14 C -0.01907(19) 0.48382(19) 0.64013(19) 0.0386(5) Uani 1 1 d . . .
H14 H 0.0207 0.4521 0.5833 0.046 Uiso 1 1 calc R . .
C15 C 0.03164(18) 0.59142(18) 0.73170(18) 0.0342(5) Uani 1 1 d . . .
C16 C 0.13741(17) 0.67422(17) 0.75896(17) 0.0289(4) Uani 1 1 d . . .
C17 C 0.30751(17) 0.74224(17) 0.71485(16) 0.0279(4) Uani 1 1 d . . .
C18 C 0.39188(17) 0.72379(17) 0.64493(16) 0.0271(4) Uani 1 1 d . . .
C19 C 0.40049(19) 0.62743(18) 0.55246(17) 0.0322(5) Uani 1 1 d . . .
H19 H 0.3445 0.5553 0.5226 0.039 Uiso 1 1 calc R . .
C20 C 0.49355(19) 0.64040(19) 0.50543(17) 0.0348(5) Uani 1 1 d . . .
H20 H 0.5011 0.5760 0.4421 0.042 Uiso 1 1 calc R . .
C21 C 0.57642(19) 0.74610(19) 0.54919(17) 0.0341(5) Uani 1 1 d . . .
H21 H 0.6395 0.7524 0.5155 0.041 Uiso 1 1 calc R . .
C22 C 0.56755(18) 0.84244(18) 0.64185(17) 0.0309(5) Uani 1 1 d . . .
H22 H 0.6236 0.9145 0.6721 0.037 Uiso 1 1 calc R . .
C23 C 0.47405(18) 0.82940(17) 0.68839(16) 0.0285(4) Uani 1 1 d . . .
C24 C 0.43452(17) 0.90831(17) 0.78369(16) 0.0261(4) Uani 1 1 d . . .
C25 C 0.38618(17) 1.09354(17) 0.99194(16) 0.0264(4) Uani 1 1 d . . .
H25 H 0.3356 1.0190 0.9657 0.032 Uiso 1 1 calc R . .
C26 C 0.47170(17) 1.10947(16) 0.93751(16) 0.0263(4) Uani 1 1 d . . .
C27 C 0.54544(17) 1.21903(17) 0.97501(16) 0.0278(4) Uani 1 1 d . . .
C28 C 0.53526(17) 1.31233(17) 1.06902(16) 0.0278(4) Uani 1 1 d . . .
H28 H 0.5867 1.3865 1.0957 0.033 Uiso 1 1 calc R . .
C29 C 0.45056(17) 1.29764(16) 1.12389(16) 0.0267(4) Uani 1 1 d . . .
C30 C 0.37544(17) 1.18792(17) 1.08533(16) 0.0260(4) Uani 1 1 d . . .
C31 C 0.1273(2) 0.9007(3) 0.3718(2) 0.0579(7) Uani 1 1 d . . .
H31 H 0.0524 0.9163 0.3507 0.069 Uiso 1 1 calc R . .
C32 C 0.1922(2) 0.8648(2) 0.2934(2) 0.0496(6) Uani 1 1 d . . .
H32 H 0.1623 0.8553 0.2201 0.060 Uiso 1 1 calc R . .
C33 C 0.2999(2) 0.8433(2) 0.3237(2) 0.0543(7) Uani 1 1 d . . .
H33 H 0.3460 0.8172 0.2713 0.065 Uiso 1 1 calc R . .
C34 C 0.3415(3) 0.8598(3) 0.4310(2) 0.0597(7) Uani 1 1 d . . .
H34 H 0.4176 0.8478 0.4549 0.072 Uiso 1 1 calc R . .
C35 C 0.2697(3) 0.8941(2) 0.5030(2) 0.0556(7) Uani 1 1 d . . .
H35 H 0.2977 0.9036 0.5766 0.067 Uiso 1 1 calc R . .
C36 C 0.5577(2) 0.68035(19) 0.26067(18) 0.0388(5) Uani 1 1 d . . .
H36 H 0.4763 0.6716 0.2289 0.047 Uiso 1 1 calc R . .
C37 C 0.6335(2) 0.7867(2) 0.2965(2) 0.0436(6) Uani 1 1 d . . .
H37 H 0.6048 0.8493 0.2887 0.052 Uiso 1 1 calc R . .
C38 C 0.7518(2) 0.8008(2) 0.3441(2) 0.0431(6) Uani 1 1 d . . .
H38 H 0.8058 0.8737 0.3713 0.052 Uiso 1 1 calc R . .
C39 C 0.7895(2) 0.7064(2) 0.35109(19) 0.0407(5) Uani 1 1 d . . .
H39 H 0.8707 0.7129 0.3818 0.049 Uiso 1 1 calc R . .
C40 C 0.7086(2) 0.60295(19) 0.31316(18) 0.0369(5) Uani 1 1 d . . .
H40 H 0.7356 0.5387 0.3189 0.044 Uiso 1 1 calc R . .
C41 C 0.69190(19) 0.54331(19) 0.00515(18) 0.0339(5) Uani 1 1 d . . .
H41 H 0.6104 0.5313 -0.0286 0.041 Uiso 1 1 calc R . .
C42 C 0.75792(19) 0.65585(19) 0.06414(18) 0.0357(5) Uani 1 1 d . . .
H42 H 0.7229 0.7201 0.0704 0.043 Uiso 1 1 calc R . .
C43 C 0.8766(2) 0.67359(19) 0.11419(19) 0.0391(5) Uani 1 1 d . . .
H43 H 0.9247 0.7503 0.1550 0.047 Uiso 1 1 calc R . .
C44 C 0.9238(2) 0.5783(2) 0.10388(19) 0.0403(5) Uani 1 1 d . . .
H44 H 1.0046 0.5879 0.1385 0.048 Uiso 1 1 calc R . .
C45 C 0.8513(2) 0.4690(2) 0.0422(2) 0.0393(5) Uani 1 1 d . . .
H45 H 0.8846 0.4034 0.0343 0.047 Uiso 1 1 calc R . .
H1N H 0.2985(19) 1.243(2) 1.204(2) 0.037(6) Uiso 1 1 d . . .
H4N H 0.192(2) 0.826(2) 0.889(2) 0.041(7) Uiso 1 1 d . . .
H7N H 0.561(2) 1.043(2) 0.828(2) 0.042(7) Uiso 1 1 d . . .
N1 N 0.29205(14) 1.18139(15) 1.14665(14) 0.0268(4) Uani 1 1 d . . .
N2 N 0.17814(14) 0.98717(14) 1.04467(13) 0.0265(4) Uani 1 1 d . . .
N3 N 0.01189(14) 0.82334(14) 0.98707(13) 0.0275(4) Uani 1 1 d . . .
N4 N 0.13935(16) 0.76722(16) 0.85709(14) 0.0287(4) Uani 1 1 d . . .
N5 N 0.21737(14) 0.66024(14) 0.69619(14) 0.0297(4) Uani 1 1 d . . .
N6 N 0.33818(14) 0.85743(14) 0.79869(13) 0.0278(4) Uani 1 1 d . . .
N7 N 0.49221(15) 1.02041(14) 0.84385(13) 0.0276(4) Uani 1 1 d . . .
N8 N 0.1642(2) 0.91451(19) 0.47534(19) 0.0557(6) Uani 1 1 d . . .
N9 N 0.59303(16) 0.58872(15) 0.26839(14) 0.0360(4) Uani 1 1 d . . .
N10 N 0.73729(16) 0.44972(15) -0.00694(15) 0.0344(4) Uani 1 1 d . . .
O1 O 0.43465(12) 1.38685(12) 1.21534(11) 0.0325(3) Uani 1 1 d . . .
H1 H 0.4832 1.4485 1.2309 0.049 Uiso 1 1 calc R . .
O2 O 0.62519(12) 1.22817(12) 0.91538(12) 0.0345(4) Uani 1 1 d . . .
H2 H 0.6649 1.2971 0.9445 0.052 Uiso 1 1 calc R . .

loop_
_atom_site_aniso_label
_atom_site_aniso_U_11
_atom_site_aniso_U_22
_atom_site_aniso_U_33
_atom_site_aniso_U_23
_atom_site_aniso_U_13
_atom_site_aniso_U_12
C1 0.0267(10) 0.0268(10) 0.0235(9) 0.0113(8) 0.0061(8) 0.0075(8)
C2 0.0298(10) 0.0300(10) 0.0234(10) 0.0126(8) 0.0087(8) 0.0104(8)
C3 0.0365(11) 0.0306(11) 0.0264(10) 0.0106(9) 0.0096(9) 0.0104(9)
C4 0.0421(12) 0.0352(12) 0.0263(11) 0.0119(9) 0.0125(9) 0.0156(10)
C5 0.0381(12) 0.0377(12) 0.0312(11) 0.0179(9) 0.0173(9) 0.0149(10)
C6 0.0348(11) 0.0326(11) 0.0307(11) 0.0165(9) 0.0135(9) 0.0106(9)
C7 0.0318(11) 0.0288(10) 0.0247(10) 0.0134(8) 0.0096(8) 0.0124(9)
C8 0.0292(10) 0.0295(10) 0.0238(10) 0.0132(8) 0.0074(8) 0.0098(8)
C9 0.0295(10) 0.0281(10) 0.0287(10) 0.0147(8) 0.0101(8) 0.0096(8)
C10 0.0352(11) 0.0247(10) 0.0285(10) 0.0098(8) 0.0072(9) 0.0105(9)
C11 0.0338(12) 0.0403(13) 0.0426(13) 0.0205(11) 0.0075(10) 0.0062(10)
C12 0.0382(13) 0.0378(13) 0.0473(14) 0.0159(11) 0.0093(11) 0.0027(10)
C13 0.0420(13) 0.0339(12) 0.0399(13) 0.0062(10) 0.0061(11) 0.0041(10)
C14 0.0378(12) 0.0356(12) 0.0364(12) 0.0107(10) 0.0061(10) 0.0102(10)
C15 0.0330(11) 0.0327(11) 0.0375(12) 0.0172(10) 0.0049(9) 0.0089(9)
C16 0.0299(10) 0.0263(10) 0.0292(11) 0.0106(8) 0.0079(9) 0.0070(8)
C17 0.0295(10) 0.0260(10) 0.0238(10) 0.0067(8) 0.0051(8) 0.0088(8)
C18 0.0282(10) 0.0270(10) 0.0250(10) 0.0094(8) 0.0063(8) 0.0101(8)
C19 0.0375(12) 0.0290(11) 0.0271(11) 0.0086(9) 0.0083(9) 0.0100(9)
C20 0.0442(13) 0.0341(11) 0.0256(11) 0.0091(9) 0.0127(9) 0.0157(10)
C21 0.0367(12) 0.0412(12) 0.0279(11) 0.0146(9) 0.0144(9) 0.0142(10)
C22 0.0321(11) 0.0333(11) 0.0287(11) 0.0135(9) 0.0093(9) 0.0107(9)
C23 0.0320(11) 0.0293(10) 0.0240(10) 0.0106(8) 0.0065(8) 0.0115(9)
C24 0.0275(10) 0.0286(10) 0.0237(10) 0.0112(8) 0.0079(8) 0.0103(8)
C25 0.0287(10) 0.0233(10) 0.0251(10) 0.0089(8) 0.0062(8) 0.0063(8)
C26 0.0292(10) 0.0240(10) 0.0235(10) 0.0077(8) 0.0071(8) 0.0080(8)
C27 0.0299(10) 0.0290(10) 0.0263(10) 0.0120(8) 0.0105(8) 0.0081(8)
C28 0.0305(10) 0.0231(10) 0.0261(10) 0.0082(8) 0.0062(8) 0.0040(8)
C29 0.0313(10) 0.0252(10) 0.0219(9) 0.0081(8) 0.0059(8) 0.0096(8)
C30 0.0264(10) 0.0279(10) 0.0238(10) 0.0106(8) 0.0073(8) 0.0078(8)
C31 0.0544(16) 0.0663(19) 0.0575(17) 0.0279(15) 0.0121(14) 0.0292(14)
C32 0.0628(17) 0.0520(15) 0.0360(13) 0.0228(12) 0.0068(12) 0.0151(13)
C33 0.0689(18) 0.0594(17) 0.0488(15) 0.0269(13) 0.0308(14) 0.0297(14)
C34 0.0563(17) 0.0652(18) 0.0599(18) 0.0285(15) 0.0098(14) 0.0247(14)
C35 0.0756(19) 0.0547(16) 0.0351(14) 0.0189(12) 0.0063(13) 0.0241(14)
C36 0.0406(13) 0.0365(12) 0.0347(12) 0.0094(10) 0.0118(10) 0.0119(10)
C37 0.0572(15) 0.0336(12) 0.0476(14) 0.0194(11) 0.0225(12) 0.0168(11)
C38 0.0490(14) 0.0326(12) 0.0430(13) 0.0106(10) 0.0186(11) 0.0039(10)
C39 0.0390(13) 0.0451(13) 0.0344(12) 0.0134(10) 0.0113(10) 0.0090(11)
C40 0.0476(13) 0.0349(12) 0.0316(11) 0.0137(9) 0.0167(10) 0.0151(10)
C41 0.0324(11) 0.0373(12) 0.0347(12) 0.0175(10) 0.0111(9) 0.0080(9)
C42 0.0439(13) 0.0316(11) 0.0346(12) 0.0162(9) 0.0106(10) 0.0117(10)
C43 0.0458(13) 0.0324(12) 0.0351(12) 0.0131(10) 0.0075(10) 0.0045(10)
C44 0.0365(12) 0.0420(13) 0.0397(13) 0.0171(11) 0.0052(10) 0.0096(10)
C45 0.0401(12) 0.0354(12) 0.0459(13) 0.0192(10) 0.0122(11) 0.0138(10)
N1 0.0291(9) 0.0249(9) 0.0212(9) 0.0051(7) 0.0072(7) 0.0051(7)
N2 0.0301(9) 0.0250(8) 0.0242(8) 0.0100(7) 0.0073(7) 0.0078(7)
N3 0.0309(9) 0.0266(9) 0.0263(9) 0.0108(7) 0.0101(7) 0.0093(7)
N4 0.0301(9) 0.0263(9) 0.0280(9) 0.0100(7) 0.0082(8) 0.0063(8)
N5 0.0293(9) 0.0266(9) 0.0290(9) 0.0088(7) 0.0056(7) 0.0063(7)
N6 0.0292(9) 0.0239(8) 0.0265(9) 0.0075(7) 0.0062(7) 0.0068(7)
N7 0.0300(9) 0.0256(9) 0.0258(9) 0.0081(7) 0.0114(7) 0.0064(7)
N8 0.0677(15) 0.0553(14) 0.0502(14) 0.0230(11) 0.0234(12) 0.0231(12)
N9 0.0428(11) 0.0308(10) 0.0292(9) 0.0061(8) 0.0135(8) 0.0091(8)
N10 0.0373(10) 0.0316(9) 0.0376(10) 0.0164(8) 0.0146(8) 0.0080(8)
O1 0.0380(8) 0.0249(7) 0.0273(7) 0.0037(6) 0.0115(6) 0.0047(6)
O2 0.0382(8) 0.0288(8) 0.0343(8) 0.0099(6) 0.0171(7) 0.0035(6)

loop_
_atom_type_symbol
_atom_type_description
_atom_type_scat_dispersion_real
_atom_type_scat_dispersion_imag
_atom_type_scat_source
C C 0.0033 0.0016 'International Tables Vol C Tables 4.2.6.8 and 6.1.1.4'
H H 0.0000 0.0000 'International Tables Vol C Tables 4.2.6.8 and 6.1.1.4'
N N 0.0061 0.0033 'International Tables Vol C Tables 4.2.6.8 and 6.1.1.4'
O O 0.0106 0.0060 'International Tables Vol C Tables 4.2.6.8 and 6.1.1.4'

loop_
_geom_angle_atom_site_label_1
_geom_angle_atom_site_label_2
_geom_angle_atom_site_label_3
_geom_angle
_geom_angle_site_symmetry_1
_geom_angle_site_symmetry_3
_geom_angle_publ_flag
N2 C1 N1 125.63(18) . . ?
N2 C1 C2 113.60(17) . . ?
N1 C1 C2 120.74(18) . . ?
C3 C2 C7 121.42(19) . . ?
C3 C2 C1 134.15(19) . . ?
C7 C2 C1 104.41(17) . . ?
C2 C3 C4 117.7(2) . . ?
C3 C4 C5 120.94(19) . . ?
C6 C5 C4 120.94(19) . . ?
C7 C6 C5 118.2(2) . . ?
C6 C7 C2 120.61(18) . . ?
C6 C7 C8 133.07(19) . . ?
C2 C7 C8 106.31(17) . . ?
N3 C8 N2 127.67(18) . . ?
N3 C8 C7 122.26(18) . . ?
N2 C8 C7 110.06(17) . . ?
N3 C9 N4 128.03(18) . . ?
N3 C9 C10 124.60(18) . . ?
N4 C9 C10 107.35(18) . . ?
C11 C10 C9 132.5(2) . . ?
C11 C10 C15 120.9(2) . . ?
C9 C10 C15 106.48(18) . . ?
C12 C11 C10 117.4(2) . . ?
C11 C12 C13 121.7(2) . . ?
C14 C13 C12 121.5(2) . . ?
C13 C14 C15 118.3(2) . . ?
C14 C15 C16 131.8(2) . . ?
C14 C15 C10 120.2(2) . . ?
C16 C15 C10 107.82(19) . . ?
N5 C16 N4 129.16(18) . . ?
N5 C16 C15 124.39(19) . . ?
N4 C16 C15 106.45(18) . . ?
N5 C17 N6 127.47(18) . . ?
N5 C17 C18 122.33(18) . . ?
N6 C17 C18 110.19(17) . . ?
C19 C18 C23 120.97(19) . . ?
C19 C18 C17 132.76(19) . . ?
C23 C18 C17 106.26(17) . . ?
C20 C19 C18 117.7(2) . . ?
C19 C20 C21 121.44(19) . . ?
C22 C21 C20 120.71(19) . . ?
C23 C22 C21 117.7(2) . . ?
C22 C23 C18 121.45(18) . . ?
C22 C23 C24 133.97(19) . . ?
C18 C23 C24 104.58(17) . . ?
N6 C24 N7 125.90(18) . . ?
N6 C24 C23 113.18(17) . . ?
N7 C24 C23 120.90(18) . . ?
C26 C25 C30 119.44(18) . . ?
C25 C26 C27 120.49(18) . . ?
C25 C26 N7 124.51(18) . . ?
C27 C26 N7 115.00(17) . . ?
O2 C27 C28 123.33(18) . . ?
O2 C27 C26 116.94(17) . . ?
C28 C27 C26 119.73(18) . . ?
C29 C28 C27 120.32(18) . . ?
O1 C29 C28 122.92(18) . . ?
O1 C29 C30 117.15(17) . . ?
C28 C29 C30 119.93(17) . . ?
C25 C30 C29 120.07(18) . . ?
C25 C30 N1 124.07(18) . . ?
C29 C30 N1 115.85(17) . . ?
N8 C31 C32 123.5(2) . . ?
C33 C32 C31 118.3(2) . . ?
C32 C33 C34 119.3(2) . . ?
C33 C34 C35 118.2(3) . . ?
N8 C35 C34 123.7(2) . . ?
N9 C36 C37 123.3(2) . . ?
C36 C37 C38 118.9(2) . . ?
C39 C38 C37 118.3(2) . . ?
C40 C39 C38 119.4(2) . . ?
N9 C40 C39 122.8(2) . . ?
N10 C41 C42 123.0(2) . . ?
C41 C42 C43 118.6(2) . . ?
C44 C43 C42 118.9(2) . . ?
C45 C44 C43 118.4(2) . . ?
N10 C45 C44 123.8(2) . . ?
C1 N1 C30 130.77(17) . . ?
C1 N2 C8 105.45(16) . . ?
C8 N3 C9 124.48(18) . . ?
C9 N4 C16 111.89(18) . . ?
C17 N5 C16 123.95(18) . . ?
C24 N6 C17 105.79(16) . . ?
C24 N7 C26 130.53(18) . . ?
C35 N8 C31 116.9(2) . . ?
C36 N9 C40 117.28(19) . . ?
C45 N10 C41 117.26(19) . . ?

loop_
_geom_bond_atom_site_label_1
_geom_bond_atom_site_label_2
_geom_bond_distance
_geom_bond_site_symmetry_2
_geom_bond_publ_flag
C1 N2 1.326(2) . ?
C1 N1 1.343(3) . ?
C1 C2 1.479(3) . ?
C2 C3 1.389(3) . ?
C2 C7 1.399(3) . ?
C3 C4 1.391(3) . ?
C4 C5 1.402(3) . ?
C5 C6 1.388(3) . ?
C6 C7 1.387(3) . ?
C7 C8 1.470(3) . ?
C8 N3 1.300(3) . ?
C8 N2 1.416(2) . ?
C9 N3 1.364(3) . ?
C9 N4 1.376(2) . ?
C9 C10 1.413(3) . ?
C10 C11 1.394(3) . ?
C10 C15 1.449(3) . ?
C11 C12 1.388(3) . ?
C12 C13 1.421(3) . ?
C13 C14 1.374(3) . ?
C14 C15 1.396(3) . ?
C15 C16 1.413(3) . ?
C16 N5 1.359(3) . ?
C16 N4 1.378(3) . ?
C17 N5 1.305(3) . ?
C17 N6 1.404(2) . ?
C17 C18 1.468(3) . ?
C18 C19 1.392(3) . ?
C18 C23 1.393(3) . ?
C19 C20 1.386(3) . ?
C20 C21 1.397(3) . ?
C21 C22 1.395(3) . ?
C22 C23 1.387(3) . ?
C23 C24 1.480(3) . ?
C24 N6 1.325(2) . ?
C24 N7 1.343(3) . ?
C25 C26 1.392(3) . ?
C25 C30 1.395(3) . ?
C26 C27 1.395(3) . ?
C26 N7 1.409(2) . ?
C27 O2 1.368(2) . ?
C27 C28 1.390(3) . ?
C28 C29 1.384(3) . ?
C29 O1 1.370(2) . ?
C29 C30 1.402(3) . ?
C30 N1 1.411(2) . ?
C31 N8 1.331(3) . ?
C31 C32 1.383(4) . ?
C32 C33 1.359(4) . ?
C33 C34 1.375(4) . ?
C34 C35 1.379(4) . ?
C35 N8 1.322(3) . ?
C36 N9 1.337(3) . ?
C36 C37 1.378(3) . ?
C37 C38 1.381(3) . ?
C38 C39 1.380(3) . ?
C39 C40 1.374(3) . ?
C40 N9 1.343(3) . ?
C41 N10 1.341(3) . ?
C41 C42 1.375(3) . ?
C42 C43 1.386(3) . ?
C43 C44 1.377(3) . ?
C44 C45 1.375(3) . ?
C45 N10 1.330(3) . ?

loop_
_cod_related_entry_id
_cod_related_entry_database
_cod_related_entry_code
1 ChemSpider 30652937
